data_7118048
loop_
_publ_author_name
'Wu, Xin'
'Zhang, Hua-Bin'
'Xu, Zhong-Xuan'
'Zhang, Jian'

_publ_section_title
;
 Asymmetric induction in homochiral MOFs: from interweaving double helices
 to single helices
;
_journal_coden_ASTM CHCOFS
_journal_issue 91
_journal_name_full
;
 Chemical Communications (Cambridge, United Kingdom)
;
_journal_page_first 16331
_journal_page_last 16333
_journal_paper_doi 10.1039/c5cc06501a
_journal_volume 51
_journal_year 2015
_chemical_absolute_configuration rm
_chemical_formula_moiety 'C69 H66 Cd4 N12 O29'
_chemical_formula_sum 'C69 H66 Cd4 N12 O29'
_chemical_formula_weight 1976.98
_space_group_IT_number 155
_symmetry_cell_setting hexagonal
_symmetry_space_group_name_Hall 'R 3 2"'
_symmetry_space_group_name_H-M 'R 3 2 :H'
_atom_sites_solution_hydrogens geom
_atom_sites_solution_primary direct
_atom_sites_solution_secondary difmap
_audit_creation_method SHELXL-97
_audit_update_record
;
2015-07-24 deposited with the CCDC.
2015-09-09 downloaded from the CCDC.
;
_cell_angle_alpha 90.00
_cell_angle_beta 90.00
_cell_angle_gamma 120.00
_cell_formula_units_Z 6
_cell_length_a 26.9207(9)
_cell_length_b 26.9207(9)
_cell_length_c 20.9044(14)
_cell_measurement_reflns_used 2899
_cell_measurement_temperature 293(2)
_cell_measurement_theta_max 29.2051
_cell_measurement_theta_min 2.5042
_cell_volume 13120.2(11)
_computing_cell_refinement 'Bruker FRAMBO'
_computing_data_collection 'Bruker FRAMBO'
_computing_data_reduction 'Bruker SAINT'
_computing_molecular_graphics 'Bruker SHELXTL'
_computing_publication_material 'Bruker SHELXTL'
_computing_structure_refinement 'SHELXL-97 (Sheldrick, 1997)'
_computing_structure_solution 'SHELXS-97 (Sheldrick, 1990)'
_diffrn_ambient_temperature 293(2)
_diffrn_detector_area_resol_mean none
_diffrn_measured_fraction_theta_full 0.998
_diffrn_measured_fraction_theta_max 0.998
_diffrn_measurement_device_type 'multiwire proportional'
_diffrn_measurement_method 'phi and omega scans'
_diffrn_radiation_monochromator graphite
_diffrn_radiation_source 'fine-focus sealed tube'
_diffrn_radiation_type MoK\a
_diffrn_radiation_wavelength 0.71073
_diffrn_reflns_av_R_equivalents 0.0398
_diffrn_reflns_av_sigmaI/netI 0.0637
_diffrn_reflns_limit_h_max 21
_diffrn_reflns_limit_h_min -32
_diffrn_reflns_limit_k_max 32
_diffrn_reflns_limit_k_min -19
_diffrn_reflns_limit_l_max 23
_diffrn_reflns_limit_l_min -24
_diffrn_reflns_number 9211
_diffrn_reflns_theta_full 25.00
_diffrn_reflns_theta_max 25.00
_diffrn_reflns_theta_min 2.51
_diffrn_standards_decay_% none
_diffrn_standards_interval_count none
_diffrn_standards_interval_time none
_diffrn_standards_number none
_exptl_absorpt_coefficient_mu 1.040
_exptl_absorpt_correction_T_max 0.901
_exptl_absorpt_correction_T_min 0.883
_exptl_absorpt_correction_type multi-scan
_exptl_crystal_colour colourless
_exptl_crystal_density_diffrn 1.501
_exptl_crystal_density_method 'not measured'
_exptl_crystal_description block
_exptl_crystal_F_000 5928
_exptl_crystal_size_max 0.15
_exptl_crystal_size_mid 0.1
_exptl_crystal_size_min 0.1
_platon_squeeze_details
;
;
_refine_diff_density_max 0.720
_refine_diff_density_min -0.491
_refine_diff_density_rms 0.087
_refine_ls_abs_structure_details 'Flack H D (1983), Acta Cryst. A39, 876-881'
_refine_ls_abs_structure_Flack -0.03(4)
_refine_ls_extinction_method none
_refine_ls_goodness_of_fit_ref 0.955
_refine_ls_hydrogen_treatment mixed
_refine_ls_matrix_type full
_refine_ls_number_parameters 343
_refine_ls_number_reflns 4749
_refine_ls_number_restraints 0
_refine_ls_restrained_S_all 0.955
_refine_ls_R_factor_all 0.0612
_refine_ls_R_factor_gt 0.0455
_refine_ls_shift/su_max 0.003
_refine_ls_shift/su_mean 0.001
_refine_ls_structure_factor_coef Fsqd
_refine_ls_weighting_details 'calc w=1/[\s^2^(Fo^2^)+(0.0718P)^2^+0.0000P] where P=(Fo^2^+2Fc^2^)/3'
_refine_ls_weighting_scheme calc
_refine_ls_wR_factor_gt 0.1133
_refine_ls_wR_factor_ref 0.1229
_reflns_number_gt 3730
_reflns_number_total 5159
_reflns_threshold_expression >2sigma(I)
_cod_data_source_file c5cc06501a2.cif
_cod_data_source_block 1L
_cod_original_cell_volume 13120.2(14)
_cod_original_sg_symbol_H-M R32
_cod_database_code 7118048

loop_
_symmetry_equiv_pos_as_xyz
'x, y, z'
'-y, x-y, z'
'-x+y, -x, z'
'y, x, -z'
'x-y, -y, -z'
'-x, -x+y, -z'
'x+2/3, y+1/3, z+1/3'
'-y+2/3, x-y+1/3, z+1/3'
'-x+y+2/3, -x+1/3, z+1/3'
'y+2/3, x+1/3, -z+1/3'
'x-y+2/3, -y+1/3, -z+1/3'
'-x+2/3, -x+y+1/3, -z+1/3'
'x+1/3, y+2/3, z+2/3'
'-y+1/3, x-y+2/3, z+2/3'
'-x+y+1/3, -x+2/3, z+2/3'
'y+1/3, x+2/3, -z+2/3'
'x-y+1/3, -y+2/3, -z+2/3'
'-x+1/3, -x+y+2/3, -z+2/3'

loop_
_atom_site_label
_atom_site_type_symbol
_atom_site_fract_x
_atom_site_fract_y
_atom_site_fract_z
_atom_site_U_iso_or_equiv
_atom_site_adp_type
_atom_site_occupancy
_atom_site_symmetry_multiplicity
_atom_site_calc_flag
_atom_site_refinement_flags
Cd1 Cd 1.3333 0.6667 0.97055(4) 0.0405(2) Uani 1 3 d S
Cd2 Cd 1.56641(2) 1.17178(2) 1.06030(3) 0.05482(19) Uani 1 1 d .
O11 O 1.3333 0.6667 1.0836(4) 0.051(2) Uani 1 3 d S
O8 O 1.5420(2) 1.1452(2) 0.9542(3) 0.0722(17) Uani 1 1 d .
C10 C 1.4560(3) 0.7408(3) 0.9807(3) 0.0358(16) Uani 1 1 d .
O2 O 1.4326(2) 0.7686(2) 0.9875(3) 0.0673(17) Uani 1 1 d .
N1 N 1.5504(2) 0.8269(2) 0.9722(3) 0.0411(14) Uani 1 1 d .
H1A H 1.5424 0.8491 0.9939 0.049 Uiso 1 1 calc R
O3 O 1.4265(2) 0.6871(2) 0.9703(3) 0.0630(15) Uani 1 1 d .
C8 C 1.5196(3) 0.7667(3) 0.9858(3) 0.0417(16) Uani 1 1 d .
H8A H 1.5312 0.7479 0.9537 0.050 Uiso 1 1 calc R
O10 O 1.3333 0.6667 0.8642(4) 0.068(3) Uani 1 3 d S
O6 O 1.9440(3) 1.0656(4) 0.8294(4) 0.104(2) Uani 1 1 d .
O9 O 1.5465(3) 1.0809(3) 1.0123(3) 0.0752(18) Uani 1 1 d .
C18 C 1.5406(3) 1.0969(3) 0.9608(4) 0.054(2) Uani 1 1 d .
C16 C 1.5291(4) 1.0619(4) 0.9016(4) 0.072(3) Uani 1 1 d .
H16A H 1.5480 1.0885 0.8660 0.086 Uiso 1 1 calc R
N4 N 1.4731(3) 1.1262(3) 1.1008(4) 0.066(2) Uani 1 1 d .
O5 O 1.8637(3) 1.0519(4) 0.7973(3) 0.092(2) Uani 1 1 d .
N3 N 1.5550(3) 1.0259(3) 0.9073(4) 0.065(2) Uani 1 1 d .
H3A H 1.5333 0.9892 0.9068 0.079 Uiso 1 1 calc R
C22 C 1.3735(4) 1.0675(5) 1.0901(5) 0.083(3) Uani 1 1 d .
H22A H 1.3430 1.0466 1.0624 0.100 Uiso 1 1 calc R
C14 C 1.8930(4) 1.0453(4) 0.8383(5) 0.063(2) Uani 1 1 d .
C23 C 1.4274(4) 1.0967(5) 1.0664(5) 0.078(3) Uani 1 1 d .
H23A H 1.4320 1.0956 1.0224 0.094 Uiso 1 1 calc R
C21 C 1.3632(4) 1.0677(5) 1.1516(6) 0.084(3) Uani 1 1 d .
O7 O 1.6450(3) 1.1009(2) 0.9149(3) 0.0649(15) Uani 1 1 d .
N2 N 1.8057(3) 0.9909(4) 0.9015(4) 0.078(2) Uani 1 1 d .
H2B H 1.7826 0.9555 0.8922 0.093 Uiso 1 1 calc R
O4 O 1.8141(3) 1.0763(3) 0.9357(4) 0.094(2) Uani 1 1 d .
C9 C 1.5360(4) 0.7541(4) 1.0509(4) 0.071(2) Uani 1 1 d .
H9A H 1.5769 0.7710 1.0534 0.106 Uiso 1 1 calc R
H9B H 1.5182 0.7134 1.0567 0.106 Uiso 1 1 calc R
H9C H 1.5231 0.7700 1.0838 0.106 Uiso 1 1 calc R
C3 C 1.7192(3) 0.9974(3) 0.9184(3) 0.050(2) Uani 1 1 d .
C1 C 1.6246(4) 0.9146(3) 0.9253(4) 0.054(2) Uani 1 1 d .
C4 C 1.6940(3) 1.0305(3) 0.9160(3) 0.0488(19) Uani 1 1 d .
H4A H 1.7175 1.0701 0.9130 0.059 Uiso 1 1 calc R
C15 C 1.6121(3) 1.0485(3) 0.9133(3) 0.0503(19) Uani 1 1 d .
C6 C 1.6001(4) 0.9486(3) 0.9223(3) 0.0492(19) Uani 1 1 d .
H6A H 1.5604 0.9325 0.9231 0.059 Uiso 1 1 calc R
C2 C 1.6830(4) 0.9387(3) 0.9208(4) 0.061(2) Uani 1 1 d .
H2A H 1.6987 0.9148 0.9194 0.074 Uiso 1 1 calc R
C5 C 1.6362(4) 1.0082(3) 0.9179(3) 0.0498(19) Uani 1 1 d .
C12 C 1.8673(4) 1.0125(5) 0.8991(5) 0.077(3) Uani 1 1 d .
H12A H 1.8852 1.0388 0.9351 0.092 Uiso 1 1 calc R
C7 C 1.5895(5) 0.8492(4) 0.9289(5) 0.082(3) Uani 1 1 d .
O1 O 1.5943(6) 0.8209(4) 0.8886(6) 0.224(8) Uani 1 1 d .
C13 C 1.8775(6) 0.9638(6) 0.9073(7) 0.123(5) Uani 1 1 d .
H13A H 1.8600 0.9440 0.9463 0.184 Uiso 1 1 calc R
H13B H 1.9181 0.9779 0.9091 0.184 Uiso 1 1 calc R
H13C H 1.8612 0.9380 0.8718 0.184 Uiso 1 1 calc R
C19 C 1.4647(5) 1.1328(6) 1.1600(6) 0.111(5) Uani 1 1 d .
H19A H 1.4955 1.1581 1.1851 0.134 Uiso 1 1 calc R
C17 C 1.4688(5) 1.0259(5) 0.8847(7) 0.116(5) Uani 1 1 d .
H17A H 1.4657 1.0049 0.8464 0.173 Uiso 1 1 calc R
H17B H 1.4520 1.0496 0.8777 0.173 Uiso 1 1 calc R
H17C H 1.4490 0.9996 0.9190 0.173 Uiso 1 1 calc R
C20 C 1.4091(5) 1.1022(7) 1.1875(7) 0.135(6) Uani 1 1 d .
H20A H 1.4045 1.1060 1.2310 0.162 Uiso 1 1 calc R
C11 C 1.7834(4) 1.0243(4) 0.9180(4) 0.067(2) Uani 1 1 d .

loop_
_atom_site_aniso_label
_atom_site_aniso_U_11
_atom_site_aniso_U_22
_atom_site_aniso_U_33
_atom_site_aniso_U_23
_atom_site_aniso_U_13
_atom_site_aniso_U_12
Cd1 0.0294(3) 0.0294(3) 0.0628(5) 0.000 0.000 0.01469(14)
Cd2 0.0333(3) 0.0437(3) 0.0871(4) 0.0214(3) 0.0080(3) 0.0190(3)
O11 0.040(3) 0.040(3) 0.073(5) 0.000 0.000 0.0201(15)
O8 0.056(4) 0.049(4) 0.114(5) 0.012(3) -0.005(3) 0.029(3)
C10 0.029(4) 0.028(4) 0.055(4) 0.008(3) 0.007(3) 0.018(3)
O2 0.031(3) 0.039(3) 0.131(5) 0.017(3) 0.009(3) 0.017(3)
N1 0.031(3) 0.032(3) 0.055(3) 0.006(3) 0.015(3) 0.011(3)
O3 0.035(3) 0.035(3) 0.113(4) -0.015(3) 0.006(3) 0.013(3)
C8 0.032(4) 0.022(3) 0.068(4) -0.004(3) -0.004(3) 0.011(3)
O10 0.070(4) 0.070(4) 0.063(5) 0.000 0.000 0.035(2)
O6 0.058(5) 0.105(7) 0.135(6) 0.039(5) 0.026(4) 0.030(4)
O9 0.097(5) 0.070(4) 0.071(4) -0.004(3) -0.009(4) 0.051(4)
C18 0.034(5) 0.044(4) 0.081(5) 0.003(4) -0.010(4) 0.017(4)
C16 0.045(5) 0.060(5) 0.085(6) 0.031(5) -0.014(5) 0.008(5)
N4 0.040(4) 0.053(5) 0.098(6) 0.011(4) 0.014(4) 0.018(4)
O5 0.057(4) 0.117(7) 0.083(5) 0.027(4) 0.014(4) 0.029(4)
N3 0.053(5) 0.034(4) 0.094(6) -0.010(4) -0.010(4) 0.011(3)
C22 0.055(6) 0.116(10) 0.083(7) 0.026(6) 0.029(5) 0.046(6)
C14 0.036(5) 0.062(6) 0.089(7) -0.012(5) 0.007(5) 0.023(5)
C23 0.052(6) 0.105(8) 0.084(6) 0.019(6) 0.018(5) 0.045(6)
C21 0.038(5) 0.065(7) 0.134(9) 0.029(6) 0.024(6) 0.015(5)
O7 0.052(4) 0.043(3) 0.079(4) 0.009(3) -0.009(3) 0.008(3)
N2 0.069(5) 0.060(5) 0.095(6) 0.016(4) 0.027(4) 0.025(4)
O4 0.074(5) 0.074(5) 0.116(6) -0.018(4) 0.014(4) 0.025(4)
C9 0.049(5) 0.055(6) 0.104(6) 0.017(5) -0.007(5) 0.023(4)
C3 0.053(5) 0.041(4) 0.038(4) 0.005(3) 0.014(3) 0.008(4)
C1 0.057(5) 0.037(4) 0.050(4) 0.004(3) 0.033(4) 0.009(4)
C4 0.047(5) 0.037(4) 0.041(4) 0.007(3) 0.008(3) 0.004(4)
C15 0.049(5) 0.036(4) 0.046(4) 0.010(3) 0.000(3) 0.007(4)
C6 0.052(5) 0.034(4) 0.042(4) -0.003(3) 0.022(3) 0.007(4)
C2 0.063(6) 0.041(5) 0.061(5) -0.006(4) 0.016(4) 0.012(4)
C5 0.055(5) 0.033(4) 0.036(3) 0.001(3) 0.010(3) 0.004(4)
C12 0.061(6) 0.086(7) 0.083(7) 0.005(5) 0.007(5) 0.037(6)
C7 0.090(7) 0.034(5) 0.095(7) -0.012(5) 0.050(6) 0.010(5)
O1 0.273(15) 0.047(5) 0.288(13) -0.004(7) 0.221(13) 0.032(7)
C13 0.101(10) 0.146(13) 0.147(11) 0.068(9) 0.042(8) 0.081(10)
C19 0.063(7) 0.123(11) 0.111(9) 0.002(8) 0.027(7) 0.019(7)
C17 0.084(8) 0.073(8) 0.176(13) 0.011(8) -0.057(8) 0.030(7)
C20 0.048(7) 0.175(15) 0.129(10) -0.003(10) 0.031(7) 0.017(8)
C11 0.064(6) 0.052(5) 0.058(5) 0.001(4) 0.023(4) 0.009(5)

loop_
_atom_type_symbol
_atom_type_description
_atom_type_scat_dispersion_real
_atom_type_scat_dispersion_imag
_atom_type_scat_source
C C 0.0033 0.0016 'International Tables Vol C Tables 4.2.6.8 and 6.1.1.4'
H H 0.0000 0.0000 'International Tables Vol C Tables 4.2.6.8 and 6.1.1.4'
N N 0.0061 0.0033 'International Tables Vol C Tables 4.2.6.8 and 6.1.1.4'
O O 0.0106 0.0060 'International Tables Vol C Tables 4.2.6.8 and 6.1.1.4'
Cd Cd -0.8075 1.2024 'International Tables Vol C Tables 4.2.6.8 and 6.1.1.4'

loop_
_geom_angle_atom_site_label_1
_geom_angle_atom_site_label_2
_geom_angle_atom_site_label_3
_geom_angle
_geom_angle_site_symmetry_1
_geom_angle_site_symmetry_3
O10 Cd1 O3 89.89(17) . 2_755
O10 Cd1 O3 89.89(17) . 3_775
O3 Cd1 O3 120.000(5) 2_755 3_775
O10 Cd1 O3 89.89(17) . .
O3 Cd1 O3 120.000(6) 2_755 .
O3 Cd1 O3 120.000(2) 3_775 .
O10 Cd1 O11 180.000(4) . .
O3 Cd1 O11 90.11(17) 2_755 .
O3 Cd1 O11 90.11(17) 3_775 .
O3 Cd1 O11 90.11(17) . .
O5 Cd2 O8 129.1(2) 8_755 .
O5 Cd2 N4 103.4(3) 8_755 .
O8 Cd2 N4 96.9(3) . .
O5 Cd2 O6 53.7(3) 8_755 8_755
O8 Cd2 O6 171.9(3) . 8_755
N4 Cd2 O6 89.3(3) . 8_755
O5 Cd2 O3 135.1(3) 8_755 6_877
O8 Cd2 O3 85.5(2) . 6_877
N4 Cd2 O3 98.6(2) . 6_877
O6 Cd2 O3 88.4(2) 8_755 6_877
O5 Cd2 O9 80.0(3) 8_755 .
O8 Cd2 O9 54.01(19) . .
N4 Cd2 O9 89.0(3) . .
O6 Cd2 O9 131.7(2) 8_755 .
O3 Cd2 O9 139.4(2) 6_877 .
O5 Cd2 O2 83.0(3) 8_755 5_677
O8 Cd2 O2 82.1(2) . 5_677
N4 Cd2 O2 172.2(2) . 5_677
O6 Cd2 O2 91.1(3) 8_755 5_677
O3 Cd2 O2 73.65(17) 6_877 5_677
O9 Cd2 O2 96.5(2) . 5_677
O5 Cd2 C14 27.1(2) 8_755 8_755
O8 Cd2 C14 155.4(2) . 8_755
N4 Cd2 C14 97.6(3) . 8_755
O6 Cd2 C14 26.6(3) 8_755 8_755
O3 Cd2 C14 111.9(3) 6_877 8_755
O9 Cd2 C14 106.4(2) . 8_755
O2 Cd2 C14 86.2(2) 5_677 8_755
O5 Cd2 C18 103.4(3) 8_755 .
O8 Cd2 C18 28.1(2) . .
N4 Cd2 C18 94.5(3) . .
O6 Cd2 C18 156.9(2) 8_755 .
O3 Cd2 C18 113.4(2) 6_877 .
O9 Cd2 C18 26.0(2) . .
O2 Cd2 C18 88.1(2) 5_677 .
C14 Cd2 C18 130.5(3) 8_755 .
C18 O8 Cd2 94.0(5) . .
O2 C10 O3 120.2(6) . .
O2 C10 C8 122.3(6) . .
O3 C10 C8 117.5(5) . .
C10 O2 Cd2 149.5(6) . 5_677
C7 N1 C8 123.0(6) . .
C10 O3 Cd1 105.0(4) . .
C10 O3 Cd2 143.2(4) . 6_867
Cd1 O3 Cd2 111.3(2) . 6_867
N1 C8 C10 113.3(6) . .
N1 C8 C9 111.2(6) . .
C10 C8 C9 110.5(6) . .
C14 O6 Cd2 92.3(7) . 15_774
C18 O9 Cd2 90.7(5) . .
O9 C18 O8 121.0(8) . .
O9 C18 C16 122.8(8) . .
O8 C18 C16 116.1(8) . .
O9 C18 Cd2 63.3(5) . .
O8 C18 Cd2 57.9(4) . .
C16 C18 Cd2 173.4(6) . .
N3 C16 C17 108.8(8) . .
N3 C16 C18 109.6(7) . .
C17 C16 C18 115.6(10) . .
C19 N4 C23 116.1(8) . .
C19 N4 Cd2 119.6(7) . .
C23 N4 Cd2 124.2(7) . .
C14 O5 Cd2 94.7(6) . 15_774
C15 N3 C16 121.6(7) . .
C21 C22 C23 121.6(11) . .
O6 C14 O5 119.2(10) . .
O6 C14 C12 118.7(10) . .
O5 C14 C12 122.1(8) . .
O6 C14 Cd2 61.1(6) . 15_774
O5 C14 Cd2 58.2(5) . 15_774
C12 C14 Cd2 177.6(7) . 15_774
N4 C23 C22 124.4(10) . .
C22 C21 C20 115.2(9) . .
C22 C21 C21 124.7(13) . 12_767
C20 C21 C21 119.7(14) . 12_767
C11 N2 C12 122.6(9) . .
C4 C3 C2 117.0(8) . .
C4 C3 C11 120.8(7) . .
C2 C3 C11 122.2(8) . .
C2 C1 C6 120.1(7) . .
C2 C1 C7 116.8(8) . .
C6 C1 C7 123.0(8) . .
C5 C4 C3 122.9(7) . .
O7 C15 N3 121.8(8) . .
O7 C15 C5 119.5(7) . .
N3 C15 C5 118.7(7) . .
C1 C6 C5 118.5(8) . .
C1 C2 C3 121.9(9) . .
C4 C5 C6 119.5(8) . .
C4 C5 C15 119.1(7) . .
C6 C5 C15 121.4(8) . .
C13 C12 N2 108.8(9) . .
C13 C12 C14 112.6(9) . .
N2 C12 C14 111.2(8) . .
O1 C7 N1 121.7(9) . .
O1 C7 C1 120.1(8) . .
N1 C7 C1 117.7(7) . .
N4 C19 C20 121.2(12) . .
C21 C20 C19 120.9(12) . .
O4 C11 N2 123.1(9) . .
O4 C11 C3 119.0(9) . .
N2 C11 C3 117.8(8) . .

loop_
_geom_bond_atom_site_label_1
_geom_bond_atom_site_label_2
_geom_bond_distance
_geom_bond_site_symmetry_2
Cd1 O10 2.222(9) .
Cd1 O3 2.284(5) 2_755
Cd1 O3 2.284(5) 3_775
Cd1 O3 2.284(5) .
Cd1 O11 2.362(8) .
Cd2 O5 2.303(6) 8_755
Cd2 O8 2.322(7) .
Cd2 N4 2.335(7) .
Cd2 O6 2.368(7) 8_755
Cd2 O3 2.388(5) 6_877
Cd2 O9 2.442(6) .
Cd2 O2 2.504(6) 5_677
Cd2 C14 2.702(10) 8_755
Cd2 C18 2.734(8) .
O8 C18 1.290(9) .
C10 O2 1.203(8) .
C10 O3 1.272(8) .
C10 C8 1.495(9) .
O2 Cd2 2.504(5) 5_677
N1 C7 1.286(10) .
N1 C8 1.430(8) .
O3 Cd2 2.388(5) 6_867
C8 C9 1.521(10) .
O6 C14 1.211(10) .
O6 Cd2 2.368(7) 15_774
O9 C18 1.199(9) .
C18 C16 1.490(12) .
C16 N3 1.456(12) .
C16 C17 1.458(14) .
N4 C19 1.286(13) .
N4 C23 1.299(12) .
O5 C14 1.236(11) .
O5 Cd2 2.303(6) 15_774
N3 C15 1.345(10) .
C22 C21 1.316(14) .
C22 C23 1.352(13) .
C14 C12 1.504(14) .
C14 Cd2 2.702(10) 15_774
C21 C20 1.343(16) .
C21 C21 1.529(17) 12_767
O7 C15 1.234(9) .
N2 C11 1.350(12) .
N2 C12 1.461(12) .
O4 C11 1.273(11) .
C3 C4 1.363(11) .
C3 C2 1.382(10) .
C3 C11 1.505(12) .
C1 C2 1.372(12) .
C1 C6 1.372(12) .
C1 C7 1.526(11) .
C4 C5 1.361(11) .
C15 C5 1.521(12) .
C6 C5 1.403(10) .
C12 C13 1.476(16) .
C7 O1 1.187(11) .
C19 C20 1.419(15) .

loop_
_platon_squeeze_void_nr
_platon_squeeze_void_average_x
_platon_squeeze_void_average_y
_platon_squeeze_void_average_z
_platon_squeeze_void_volume
_platon_squeeze_void_count_electrons
_platon_squeeze_void_content
1 0.000 0.000 0.000 21 1 ' '
2 0.000 0.000 0.500 214 59 ' '
3 0.000 0.243 0.000 181 27 ' '
4 -0.091 0.333 0.333 184 27 ' '
5 0.091 0.424 0.667 184 27 ' '
6 0.243 1.000 0.000 181 27 ' '
7 0.333 0.667 0.167 214 58 ' '
8 0.333 0.909 0.667 184 27 ' '
9 0.424 0.091 0.333 184 27 ' '
10 0.333 0.667 0.667 20 1 ' '
11 0.576 0.667 0.667 184 27 ' '
12 0.667 0.333 0.833 214 58 ' '
13 0.667 0.576 0.333 184 27 ' '
14 0.757 0.757 0.000 181 27 ' '
15 0.667 0.333 0.333 20 1 ' '
